data_8100521
loop_
_publ_author_name
'Akselrud, L. G.'
'Hanfland, M.'
'Schwarz, U.'

_publ_section_title
;
Refinement of the crystal structure of Bi-II, at 2.54 Gpa
;
_journal_issue 4
_journal_name_full 'Zeitschrift f\"ur Kristallographie - New Crystal Structures'
_journal_page_first 415
_journal_page_last 416
_journal_volume 218
_journal_year 2003
_chemical_formula_sum Bi
_chemical_formula_weight 835.92
_space_group_IT_number 12
_symmetry_cell_setting monoclinic
_symmetry_space_group_name_Hall '-C 2y'
_symmetry_space_group_name_H-M 'C 1 2/m 1'
_cell_angle_alpha 90
_cell_angle_beta 110.412(2)
_cell_angle_gamma 90
_cell_formula_units_Z 4
_cell_length_a 6.67256(1)
_cell_length_b 6.1108(2)
_cell_length_c 3.30013(9)
_cell_volume 126.112(1)
_diffrn_ambient_temperature 295
_exptl_crystal_density_diffrn 11.0058(1)
_pd_proc_ls_prof_R_factor 0.1177
_refine_ls_R_I_factor 0.0872
_cod_original_sg_symbol_H-M 'C 2/m'
_cod_database_code 8100521

loop_
_symmetry_equiv_pos_as_xyz
x,y,z
-x,y,-z
-x,-y,-z
x,-y,z
1/2+x,1/2+y,z
1/2-x,1/2+y,-z
1/2-x,1/2-y,-z
1/2+x,1/2-y,z

loop_
_atom_site_aniso_label
_atom_site_aniso_U_11
_atom_site_aniso_U_22
_atom_site_aniso_U_33
_atom_site_aniso_U_12
_atom_site_aniso_U_13
_atom_site_aniso_U_23
Bi 0.0488(12) 0.0486(13) 0.069(2) -0 0.0284(12) -0

loop_
_atom_site_label
_atom_site_fract_x
_atom_site_fract_y
_atom_site_fract_z
_atom_site_thermal_displace_type
_atom_site_U_iso_or_equiv
_atom_site_symmetry_multiplicity
_atom_site_Wyckoff_symbol
_atom_site_type_symbol
_atom_site_occupancy
Bi 0.2518(3) 0 0.1490(6) Uani 0.0534(11) 4 d Bi 1.
